data_7154520
loop_
_publ_author_name
'Ge, Qingmei'
'Li, Bin'
'Song, Haibin'
'Wang, Baiquan'

_publ_section_title
;
 Rhodium(iii)-catalyzed cascade oxidative annulation reactions of aryl
 imidazolium salts with alkynes involving multiple C-H bond activation.
;
_journal_issue 28
_journal_name_full 'Organic &amp; biomolecular chemistry'
_journal_page_first 7695
_journal_page_last 7710
_journal_paper_doi 10.1039/c5ob00823a
_journal_volume 13
_journal_year 2015
_chemical_formula_sum 'C44.5 H45 Cl4 N2 Rh'
_chemical_formula_weight 852.54
_chemical_name_systematic
; 
 ? 
;
_space_group_IT_number 2
_symmetry_cell_setting triclinic
_symmetry_space_group_name_Hall '-P 1'
_symmetry_space_group_name_H-M 'P -1'
_atom_sites_solution_hydrogens geom
_atom_sites_solution_primary direct
_atom_sites_solution_secondary difmap
_audit_creation_method SHELXL-97
_audit_update_record
;
2015-04-24 deposited with the CCDC.
2015-06-04 downloaded from the CCDC.
;
_cell_angle_alpha 77.58(3)
_cell_angle_beta 83.63(3)
_cell_angle_gamma 66.83(3)
_cell_formula_units_Z 2
_cell_length_a 11.315(2)
_cell_length_b 11.329(2)
_cell_length_c 17.137(3)
_cell_measurement_reflns_used 4093
_cell_measurement_temperature 113(2)
_cell_measurement_theta_max 27.9424
_cell_measurement_theta_min 1.2172
_cell_volume 1971.5(8)
_computing_cell_refinement crystalclear
_computing_data_collection crystalclear
_computing_data_reduction crystalclear
_computing_molecular_graphics 'Bruker SHELXTL'
_computing_publication_material 'Bruker SHELXTL'
_computing_structure_refinement 'SHELXL-97 (Sheldrick, 1997)'
_computing_structure_solution 'SHELXS-97 (Sheldrick, 1990)'
_diffrn_ambient_temperature 113(2)
_diffrn_measured_fraction_theta_full 0.980
_diffrn_measured_fraction_theta_max 0.980
_diffrn_measurement_device_type 'rigaku saturn'
_diffrn_measurement_method '\w scans'
_diffrn_radiation_monochromator confocal
_diffrn_radiation_source 'rotating anode'
_diffrn_radiation_type MoK\a
_diffrn_radiation_wavelength 0.71073
_diffrn_reflns_av_R_equivalents 0.1025
_diffrn_reflns_av_sigmaI/netI 0.1098
_diffrn_reflns_limit_h_max 14
_diffrn_reflns_limit_h_min -14
_diffrn_reflns_limit_k_max 11
_diffrn_reflns_limit_k_min -15
_diffrn_reflns_limit_l_max 22
_diffrn_reflns_limit_l_min -22
_diffrn_reflns_number 19612
_diffrn_reflns_theta_full 28.10
_diffrn_reflns_theta_max 28.10
_diffrn_reflns_theta_min 1.22
_diffrn_standards_decay_% 0
_diffrn_standards_interval_count 0
_diffrn_standards_interval_time 0
_diffrn_standards_number 0
_exptl_absorpt_coefficient_mu 0.739
_exptl_absorpt_correction_T_max 0.9166
_exptl_absorpt_correction_T_min 0.8663
_exptl_absorpt_correction_type multi-scan
_exptl_absorpt_process_details crystalclear
_exptl_crystal_colour brown
_exptl_crystal_density_diffrn 1.436
_exptl_crystal_density_method 'not measured'
_exptl_crystal_description Prism
_exptl_crystal_F_000 878
_exptl_crystal_size_max 0.20
_exptl_crystal_size_mid 0.18
_exptl_crystal_size_min 0.12
_refine_diff_density_max 1.138
_refine_diff_density_min -1.440
_refine_diff_density_rms 0.186
_refine_ls_extinction_method none
_refine_ls_goodness_of_fit_ref 1.162
_refine_ls_hydrogen_treatment constr
_refine_ls_matrix_type full
_refine_ls_number_parameters 496
_refine_ls_number_reflns 9419
_refine_ls_number_restraints 42
_refine_ls_restrained_S_all 1.164
_refine_ls_R_factor_all 0.0965
_refine_ls_R_factor_gt 0.0594
_refine_ls_shift/su_max 0.001
_refine_ls_shift/su_mean 0.000
_refine_ls_structure_factor_coef Fsqd
_refine_ls_weighting_details 'calc w=1/[\s^2^(Fo^2^)+(0.0948P)^2^+4.6277P] where P=(Fo^2^+2Fc^2^)/3'
_refine_ls_weighting_scheme calc
_refine_ls_wR_factor_gt 0.1428
_refine_ls_wR_factor_ref 0.2094
_reflns_number_gt 6614
_reflns_number_total 9419
_reflns_threshold_expression >2sigma(I)
_cod_data_source_file c5ob00823a2.cif
_cod_data_source_block r141226b
_cod_depositor_comments
;
The following automatic conversions were performed:

'_symmetry_cell_setting' value 'Triclinic' changed to 'triclinic'
according to
/usr/data/users/saulius/crontab/automatic-downloads/rss-feeds/RSC/lib/dictionaries/cif_core.dic
dictionary named 'cif_core.dic' version 2.4.2 from 2011-04-26.

'_exptl_absorpt_correction_type' value 'MULTI-SCAN' changed to
'multi-scan' according to
/usr/data/users/saulius/crontab/automatic-downloads/rss-feeds/RSC/lib/dictionaries/cif_core.dic
dictionary named 'cif_core.dic' version 2.4.2 from 2011-04-26.

'_refine_ls_hydrogen_treatment' value 'CONSTR' changed to 'constr'
according to
/usr/data/users/saulius/crontab/automatic-downloads/rss-feeds/RSC/lib/dictionaries/cif_core.dic
dictionary named 'cif_core.dic' version 2.4.2 from 2011-04-26.

Automatic conversion script
Id: cif_fix_values 3271 2015-04-21 07:52:19Z andrius 

 Adding full bibliography for 7154519--7154520.cif.
;
_cod_original_cell_volume 1971.5(6)
_cod_original_sg_symbol_H-M P-1
_cod_original_formula_sum 'C44.50 H45 Cl4 N2 Rh'
_cod_database_code 7154520

loop_
_symmetry_equiv_pos_as_xyz
'x, y, z'
'-x, -y, -z'

loop_
_atom_site_label
_atom_site_type_symbol
_atom_site_fract_x
_atom_site_fract_y
_atom_site_fract_z
_atom_site_U_iso_or_equiv
_atom_site_adp_type
_atom_site_occupancy
_atom_site_symmetry_multiplicity
_atom_site_calc_flag
_atom_site_refinement_flags
_atom_site_disorder_assembly
_atom_site_disorder_group
Rh1 Rh 0.19336(4) 0.95429(4) 0.23349(2) 0.01749(13) Uani 1 1 d . . .
Cl1 Cl 0.30221(13) 1.10011(12) 0.19207(8) 0.0265(3) Uani 1 1 d . . .
N1 N 0.4124(4) 0.7714(4) 0.3217(2) 0.0148(7) Uani 1 1 d . . .
N2 N 0.5579(4) 0.6310(4) 0.2625(2) 0.0163(8) Uani 1 1 d . . .
C1 C 0.5275(4) 0.6732(4) 0.3326(3) 0.0155(9) Uani 1 1 d . . .
C2 C 0.5882(4) 0.6417(4) 0.4065(3) 0.0155(9) Uani 1 1 d . . .
C3 C 0.5236(5) 0.7133(4) 0.4650(3) 0.0164(9) Uani 1 1 d . . .
C4 C 0.4007(5) 0.8197(5) 0.4501(3) 0.0202(10) Uani 1 1 d . . .
C5 C 0.3265(5) 0.9001(5) 0.5052(3) 0.0224(10) Uani 1 1 d . . .
H5 H 0.3561 0.8862 0.5574 0.027 Uiso 1 1 calc R . .
C6 C 0.2116(6) 0.9981(5) 0.4816(3) 0.0279(12) Uani 1 1 d . . .
H6 H 0.1624 1.0519 0.5186 0.034 Uiso 1 1 calc R . .
C7 C 0.1630(5) 1.0228(5) 0.4052(3) 0.0209(10) Uani 1 1 d . . .
H7 H 0.0841 1.0940 0.3913 0.025 Uiso 1 1 calc R . .
C8 C 0.2281(5) 0.9453(5) 0.3505(3) 0.0192(9) Uani 1 1 d . . .
C9 C 0.3455(5) 0.8470(5) 0.3768(3) 0.0173(9) Uani 1 1 d . . .
C10 C 0.3623(5) 0.7989(4) 0.2463(3) 0.0157(9) Uani 1 1 d . . .
C11 C 0.4575(5) 0.7073(5) 0.2108(3) 0.0191(10) Uani 1 1 d . . .
H11 H 0.4557 0.6966 0.1576 0.023 Uiso 1 1 calc R . .
C12 C 0.6654(5) 0.5118(5) 0.2461(3) 0.0202(10) Uani 1 1 d . . .
H12A H 0.6412 0.4353 0.2656 0.024 Uiso 1 1 calc R . .
H12B H 0.7415 0.4985 0.2754 0.024 Uiso 1 1 calc R . .
C13 C 0.6993(5) 0.5208(5) 0.1585(3) 0.0187(9) Uani 1 1 d . . .
C14 C 0.6513(5) 0.4643(5) 0.1114(3) 0.0229(10) Uani 1 1 d . . .
C15 C 0.6845(5) 0.4751(5) 0.0305(3) 0.0239(10) Uani 1 1 d . . .
H15 H 0.6515 0.4372 -0.0017 0.029 Uiso 1 1 calc R . .
C16 C 0.7640(5) 0.5391(5) -0.0047(3) 0.0255(11) Uani 1 1 d . . .
C17 C 0.8099(6) 0.5938(5) 0.0441(3) 0.0280(12) Uani 1 1 d . . .
H17 H 0.8653 0.6378 0.0212 0.034 Uiso 1 1 calc R . .
C18 C 0.7787(5) 0.5868(5) 0.1241(3) 0.0242(11) Uani 1 1 d . . .
C19 C 0.8325(7) 0.6479(7) 0.1738(4) 0.0378(14) Uani 1 1 d . . .
H19A H 0.8945 0.5790 0.2109 0.057 Uiso 1 1 calc R . .
H19B H 0.7624 0.7043 0.2041 0.057 Uiso 1 1 calc R . .
H19C H 0.8757 0.7002 0.1387 0.057 Uiso 1 1 calc R . .
C20 C 0.5669(6) 0.3903(6) 0.1459(4) 0.0345(13) Uani 1 1 d . . .
H20A H 0.5414 0.3609 0.1031 0.052 Uiso 1 1 calc R . .
H20B H 0.4900 0.4474 0.1714 0.052 Uiso 1 1 calc R . .
H20C H 0.6143 0.3144 0.1858 0.052 Uiso 1 1 calc R . .
C21 C 0.7962(7) 0.5532(6) -0.0920(3) 0.0349(14) Uani 1 1 d . . .
H21A H 0.7645 0.6461 -0.1166 0.052 Uiso 1 1 calc R . .
H21B H 0.7558 0.5084 -0.1165 0.052 Uiso 1 1 calc R . .
H21C H 0.8898 0.5143 -0.1002 0.052 Uiso 1 1 calc R . .
C22 C 0.7209(5) 0.5395(4) 0.4186(3) 0.0161(9) Uani 1 1 d . . .
C23 C 0.7431(5) 0.4078(5) 0.4430(3) 0.0213(10) Uani 1 1 d . . .
H23 H 0.6727 0.3803 0.4528 0.026 Uiso 1 1 calc R . .
C24 C 0.8669(5) 0.3166(5) 0.4532(3) 0.0260(11) Uani 1 1 d . . .
H24 H 0.8812 0.2266 0.4696 0.031 Uiso 1 1 calc R . .
C25 C 0.9693(5) 0.3543(5) 0.4398(4) 0.0320(13) Uani 1 1 d . . .
H25 H 1.0543 0.2912 0.4483 0.038 Uiso 1 1 calc R . .
C26 C 0.9486(5) 0.4853(6) 0.4136(4) 0.0295(12) Uani 1 1 d . . .
H26 H 1.0195 0.5118 0.4025 0.035 Uiso 1 1 calc R . .
C27 C 0.8260(5) 0.5762(5) 0.4039(3) 0.0222(10) Uani 1 1 d . . .
H27 H 0.8124 0.6660 0.3867 0.027 Uiso 1 1 calc R . .
C28 C 0.5862(5) 0.6853(5) 0.5422(3) 0.0178(9) Uani 1 1 d . . .
C29 C 0.6089(5) 0.5673(5) 0.5940(3) 0.0235(10) Uani 1 1 d . . .
H29 H 0.5890 0.5017 0.5785 0.028 Uiso 1 1 calc R . .
C30 C 0.6604(6) 0.5436(6) 0.6684(3) 0.0327(13) Uani 1 1 d . . .
H30 H 0.6719 0.4637 0.7045 0.039 Uiso 1 1 calc R . .
C31 C 0.6948(6) 0.6366(7) 0.6900(3) 0.0364(14) Uani 1 1 d . . .
H31 H 0.7354 0.6188 0.7392 0.044 Uiso 1 1 calc R . .
C32 C 0.6694(6) 0.7552(7) 0.6389(3) 0.0330(13) Uani 1 1 d . . .
H32 H 0.6882 0.8211 0.6547 0.040 Uiso 1 1 calc R . .
C33 C 0.6172(6) 0.7798(5) 0.5657(3) 0.0268(11) Uani 1 1 d . . .
H33 H 0.6023 0.8615 0.5309 0.032 Uiso 1 1 calc R . .
C34 C -0.1037(7) 1.0788(12) 0.3112(6) 0.075(3) Uani 1 1 d . . .
H34A H -0.1000 1.1625 0.3147 0.112 Uiso 1 1 calc R . .
H34B H -0.0747 1.0167 0.3613 0.112 Uiso 1 1 calc R . .
H34C H -0.1923 1.0919 0.3021 0.112 Uiso 1 1 calc R . .
C35 C -0.0179(5) 1.0259(7) 0.2431(4) 0.0372(15) Uani 1 1 d . . .
C36 C 0.0148(5) 1.0963(6) 0.1742(4) 0.0342(14) Uani 1 1 d . . .
C37 C 0.0850(5) 1.0085(6) 0.1221(3) 0.0272(11) Uani 1 1 d . . .
C38 C 0.0995(5) 0.8817(5) 0.1605(4) 0.0282(12) Uani 1 1 d . . .
C39 C 0.0401(6) 0.8898(6) 0.2378(4) 0.0332(13) Uani 1 1 d . . .
C40 C 0.0164(8) 0.7833(9) 0.2974(5) 0.063(3) Uani 1 1 d . . .
H40A H -0.0687 0.7848 0.2895 0.095 Uiso 1 1 calc R . .
H40B H 0.0200 0.7967 0.3516 0.095 Uiso 1 1 calc R . .
H40C H 0.0823 0.6985 0.2902 0.095 Uiso 1 1 calc R . .
C41 C -0.0192(7) 1.2405(7) 0.1520(7) 0.068(3) Uani 1 1 d . . .
H41A H -0.0919 1.2796 0.1160 0.102 Uiso 1 1 calc R . .
H41B H 0.0549 1.2577 0.1251 0.102 Uiso 1 1 calc R . .
H41C H -0.0431 1.2786 0.2004 0.102 Uiso 1 1 calc R . .
C42 C 0.1339(8) 1.0478(10) 0.0399(4) 0.062(3) Uani 1 1 d . . .
H42A H 0.2000 0.9707 0.0224 0.093 Uiso 1 1 calc R . .
H42B H 0.1712 1.1124 0.0406 0.093 Uiso 1 1 calc R . .
H42C H 0.0627 1.0861 0.0028 0.093 Uiso 1 1 calc R . .
C43 C 0.1616(8) 0.7607(8) 0.1268(6) 0.062(3) Uani 1 1 d . . .
H43A H 0.0964 0.7441 0.1027 0.092 Uiso 1 1 calc R . .
H43B H 0.2030 0.6868 0.1696 0.092 Uiso 1 1 calc R . .
H43C H 0.2263 0.7711 0.0859 0.092 Uiso 1 1 calc R . .
Cl2 Cl 0.62534(18) -0.06487(19) 0.31567(14) 0.0563(5) Uani 1 1 d D . .
Cl3 Cl 0.7346(3) 0.0133(2) 0.16306(12) 0.0644(6) Uani 1 1 d D . .
C44 C 0.5956(9) 0.0041(14) 0.2110(5) 0.028(5) Uani 0.43(3) 1 d PDU A 1
C44' C 0.5982(13) 0.0609(15) 0.2315(8) 0.076(6) Uani 0.57(3) 1 d PDU A 2
Cl4 Cl 0.4746(3) 0.8305(3) -0.00291(18) 0.0388(7) Uani 0.50 1 d PDU . .
Cl5 Cl 0.4608(5) 1.0961(5) -0.0226(3) 0.0576(11) Uani 0.50 1 d PDU . .
C45 C 0.505(2) 0.9419(10) 0.0425(9) 0.058(6) Uani 0.50 1 d PDU . .

loop_
_atom_site_aniso_label
_atom_site_aniso_U_11
_atom_site_aniso_U_22
_atom_site_aniso_U_33
_atom_site_aniso_U_23
_atom_site_aniso_U_13
_atom_site_aniso_U_12
Rh1 0.0159(2) 0.0148(2) 0.0189(2) -0.00388(14) -0.00164(13) -0.00219(14)
Cl1 0.0281(6) 0.0229(6) 0.0280(6) 0.0002(5) -0.0050(5) -0.0107(5)
N1 0.0185(19) 0.0159(18) 0.0093(17) -0.0013(14) -0.0003(14) -0.0063(15)
N2 0.019(2) 0.0148(18) 0.0129(18) -0.0019(15) -0.0048(15) -0.0036(15)
C1 0.016(2) 0.014(2) 0.015(2) -0.0039(17) -0.0007(17) -0.0032(17)
C2 0.017(2) 0.015(2) 0.015(2) -0.0002(17) -0.0002(17) -0.0079(17)
C3 0.020(2) 0.016(2) 0.015(2) -0.0009(17) -0.0034(17) -0.0077(18)
C4 0.031(3) 0.013(2) 0.019(2) -0.0039(18) -0.0003(19) -0.011(2)
C5 0.033(3) 0.021(2) 0.014(2) -0.0056(18) 0.0018(19) -0.010(2)
C6 0.034(3) 0.021(3) 0.025(3) -0.012(2) 0.006(2) -0.004(2)
C7 0.020(2) 0.018(2) 0.023(2) -0.0043(19) -0.0004(19) -0.0050(19)
C8 0.025(2) 0.016(2) 0.015(2) -0.0039(17) -0.0002(18) -0.0058(19)
C9 0.018(2) 0.020(2) 0.019(2) -0.0090(18) 0.0024(18) -0.0097(19)
C10 0.019(2) 0.014(2) 0.013(2) -0.0016(16) -0.0036(17) -0.0042(17)
C11 0.020(2) 0.016(2) 0.016(2) -0.0027(17) -0.0078(18) 0.0007(18)
C12 0.021(2) 0.016(2) 0.018(2) -0.0036(18) -0.0018(18) -0.0011(18)
C13 0.015(2) 0.016(2) 0.020(2) -0.0070(18) -0.0004(17) 0.0014(17)
C14 0.023(2) 0.018(2) 0.021(2) -0.0067(19) -0.0019(19) 0.0018(19)
C15 0.029(3) 0.025(3) 0.016(2) -0.0092(19) -0.0027(19) -0.005(2)
C16 0.030(3) 0.019(2) 0.020(2) -0.0070(19) -0.002(2) 0.001(2)
C17 0.031(3) 0.023(3) 0.027(3) -0.005(2) 0.007(2) -0.009(2)
C18 0.023(3) 0.020(2) 0.024(2) -0.009(2) -0.001(2) 0.000(2)
C19 0.046(4) 0.045(4) 0.036(3) -0.021(3) 0.002(3) -0.025(3)
C20 0.038(3) 0.037(3) 0.030(3) -0.014(3) -0.004(2) -0.011(3)
C21 0.051(4) 0.034(3) 0.019(3) -0.005(2) 0.006(2) -0.017(3)
C22 0.018(2) 0.016(2) 0.014(2) -0.0029(17) -0.0031(17) -0.0059(18)
C23 0.019(2) 0.020(2) 0.024(2) -0.0054(19) 0.0021(19) -0.0071(19)
C24 0.020(2) 0.021(2) 0.033(3) -0.005(2) -0.001(2) -0.004(2)
C25 0.021(3) 0.023(3) 0.048(4) -0.014(2) -0.010(2) 0.002(2)
C26 0.019(3) 0.035(3) 0.036(3) -0.012(2) -0.001(2) -0.009(2)
C27 0.019(2) 0.023(2) 0.024(2) -0.003(2) 0.0025(19) -0.010(2)
C28 0.017(2) 0.026(2) 0.013(2) -0.0049(18) -0.0032(17) -0.0088(19)
C29 0.021(2) 0.029(3) 0.021(2) -0.002(2) -0.0038(19) -0.010(2)
C30 0.030(3) 0.044(3) 0.020(3) 0.003(2) -0.001(2) -0.016(3)
C31 0.038(3) 0.058(4) 0.018(3) -0.002(3) -0.010(2) -0.022(3)
C32 0.037(3) 0.050(4) 0.024(3) -0.017(3) -0.001(2) -0.024(3)
C33 0.035(3) 0.026(3) 0.023(3) -0.007(2) -0.004(2) -0.015(2)
C34 0.030(4) 0.146(9) 0.068(6) -0.067(6) 0.018(4) -0.036(5)
C35 0.016(3) 0.053(4) 0.050(4) -0.030(3) -0.001(2) -0.010(3)
C36 0.016(3) 0.025(3) 0.057(4) -0.006(3) -0.009(2) -0.002(2)
C37 0.020(3) 0.033(3) 0.023(3) 0.004(2) -0.009(2) -0.006(2)
C38 0.020(3) 0.027(3) 0.040(3) -0.011(2) -0.018(2) -0.005(2)
C39 0.028(3) 0.037(3) 0.039(3) 0.005(3) -0.016(2) -0.018(3)
C40 0.061(5) 0.073(6) 0.063(5) 0.029(4) -0.017(4) -0.050(5)
C41 0.036(4) 0.025(3) 0.136(9) 0.003(4) -0.039(5) -0.004(3)
C42 0.044(4) 0.115(7) 0.028(3) 0.018(4) -0.015(3) -0.045(5)
C43 0.045(4) 0.047(4) 0.096(7) -0.046(4) -0.029(4) 0.004(3)
Cl2 0.0410(10) 0.0433(10) 0.0796(14) -0.0037(9) 0.0072(9) -0.0170(8)
Cl3 0.0976(17) 0.0623(13) 0.0389(10) -0.0030(9) -0.0124(10) -0.0371(12)
C44 0.027(5) 0.029(5) 0.029(5) -0.0049(13) -0.0007(10) -0.011(2)
C44' 0.076(6) 0.076(6) 0.076(6) -0.0137(15) -0.0019(10) -0.029(3)
Cl4 0.0461(17) 0.0361(15) 0.0260(14) -0.0004(11) -0.0021(12) -0.0094(13)
Cl5 0.072(3) 0.045(2) 0.049(2) 0.0005(19) 0.003(2) -0.022(2)
C45 0.058(6) 0.058(6) 0.058(6) -0.0108(15) -0.0019(10) -0.022(2)

loop_
_atom_type_symbol
_atom_type_description
_atom_type_scat_dispersion_real
_atom_type_scat_dispersion_imag
_atom_type_scat_source
C C 0.0033 0.0016 'International Tables Vol C Tables 4.2.6.8 and 6.1.1.4'
H H 0.0000 0.0000 'International Tables Vol C Tables 4.2.6.8 and 6.1.1.4'
N N 0.0061 0.0033 'International Tables Vol C Tables 4.2.6.8 and 6.1.1.4'
Cl Cl 0.1484 0.1585 'International Tables Vol C Tables 4.2.6.8 and 6.1.1.4'
Rh Rh -1.1178 0.9187 'International Tables Vol C Tables 4.2.6.8 and 6.1.1.4'

loop_
_geom_angle_atom_site_label_1
_geom_angle_atom_site_label_2
_geom_angle_atom_site_label_3
_geom_angle
_geom_angle_site_symmetry_1
_geom_angle_site_symmetry_3
C10 Rh1 C8 80.43(19) . .
C10 Rh1 C39 109.8(2) . .
C8 Rh1 C39 106.0(2) . .
C10 Rh1 C38 97.75(19) . .
C8 Rh1 C38 141.9(2) . .
C39 Rh1 C38 38.5(2) . .
C10 Rh1 C35 147.4(2) . .
C8 Rh1 C35 98.2(2) . .
C39 Rh1 C35 38.8(2) . .
C38 Rh1 C35 63.3(2) . .
C10 Rh1 C36 156.9(2) . .
C8 Rh1 C36 122.4(2) . .
C39 Rh1 C36 63.4(2) . .
C38 Rh1 C36 62.7(2) . .
C35 Rh1 C36 36.4(3) . .
C10 Rh1 C37 119.6(2) . .
C8 Rh1 C37 159.0(2) . .
C39 Rh1 C37 63.0(2) . .
C38 Rh1 C37 36.9(2) . .
C35 Rh1 C37 61.7(2) . .
C36 Rh1 C37 37.3(2) . .
C10 Rh1 Cl1 91.11(14) . .
C8 Rh1 Cl1 89.16(14) . .
C39 Rh1 Cl1 155.68(16) . .
C38 Rh1 Cl1 128.95(17) . .
C35 Rh1 Cl1 121.54(19) . .
C36 Rh1 Cl1 92.52(17) . .
C37 Rh1 Cl1 96.27(15) . .
C1 N1 C9 125.4(4) . .
C1 N1 C10 115.2(4) . .
C9 N1 C10 119.3(4) . .
C1 N2 C11 107.9(4) . .
C1 N2 C12 127.0(4) . .
C11 N2 C12 124.3(4) . .
N1 C1 N2 104.8(4) . .
N1 C1 C2 119.1(4) . .
N2 C1 C2 136.0(4) . .
C3 C2 C1 117.9(4) . .
C3 C2 C22 121.4(4) . .
C1 C2 C22 120.6(4) . .
C2 C3 C4 121.0(4) . .
C2 C3 C28 119.2(4) . .
C4 C3 C28 119.7(4) . .
C9 C4 C5 115.2(5) . .
C9 C4 C3 118.9(4) . .
C5 C4 C3 125.9(5) . .
C6 C5 C4 118.8(5) . .
C6 C5 H5 120.6 . .
C4 C5 H5 120.6 . .
C5 C6 C7 123.0(5) . .
C5 C6 H6 118.5 . .
C7 C6 H6 118.5 . .
C8 C7 C6 120.9(5) . .
C8 C7 H7 119.6 . .
C6 C7 H7 119.6 . .
C7 C8 C9 114.3(4) . .
C7 C8 Rh1 132.3(4) . .
C9 C8 Rh1 113.2(3) . .
N1 C9 C4 117.6(4) . .
N1 C9 C8 114.6(4) . .
C4 C9 C8 127.8(4) . .
C11 C10 N1 100.5(4) . .
C11 C10 Rh1 147.0(4) . .
N1 C10 Rh1 112.4(3) . .
C10 C11 N2 111.5(4) . .
C10 C11 H11 124.2 . .
N2 C11 H11 124.2 . .
N2 C12 C13 111.6(4) . .
N2 C12 H12A 109.3 . .
C13 C12 H12A 109.3 . .
N2 C12 H12B 109.3 . .
C13 C12 H12B 109.3 . .
H12A C12 H12B 108.0 . .
C18 C13 C14 119.9(5) . .
C18 C13 C12 119.5(4) . .
C14 C13 C12 120.6(5) . .
C15 C14 C13 118.9(5) . .
C15 C14 C20 119.1(5) . .
C13 C14 C20 121.9(5) . .
C16 C15 C14 122.1(5) . .
C16 C15 H15 118.9 . .
C14 C15 H15 118.9 . .
C15 C16 C17 117.3(5) . .
C15 C16 C21 121.7(5) . .
C17 C16 C21 121.0(5) . .
C18 C17 C16 122.7(5) . .
C18 C17 H17 118.7 . .
C16 C17 H17 118.7 . .
C17 C18 C13 119.1(5) . .
C17 C18 C19 119.9(5) . .
C13 C18 C19 121.0(5) . .
C18 C19 H19A 109.5 . .
C18 C19 H19B 109.5 . .
H19A C19 H19B 109.5 . .
C18 C19 H19C 109.5 . .
H19A C19 H19C 109.5 . .
H19B C19 H19C 109.5 . .
C14 C20 H20A 109.5 . .
C14 C20 H20B 109.5 . .
H20A C20 H20B 109.5 . .
C14 C20 H20C 109.5 . .
H20A C20 H20C 109.5 . .
H20B C20 H20C 109.5 . .
C16 C21 H21A 109.5 . .
C16 C21 H21B 109.5 . .
H21A C21 H21B 109.5 . .
C16 C21 H21C 109.5 . .
H21A C21 H21C 109.5 . .
H21B C21 H21C 109.5 . .
C23 C22 C27 118.4(4) . .
C23 C22 C2 122.1(4) . .
C27 C22 C2 119.5(4) . .
C24 C23 C22 120.3(5) . .
C24 C23 H23 119.9 . .
C22 C23 H23 119.9 . .
C25 C24 C23 120.7(5) . .
C25 C24 H24 119.7 . .
C23 C24 H24 119.7 . .
C24 C25 C26 119.6(5) . .
C24 C25 H25 120.2 . .
C26 C25 H25 120.2 . .
C27 C26 C25 119.9(5) . .
C27 C26 H26 120.0 . .
C25 C26 H26 120.0 . .
C26 C27 C22 121.0(5) . .
C26 C27 H27 119.5 . .
C22 C27 H27 119.5 . .
C29 C28 C33 118.7(5) . .
C29 C28 C3 120.6(4) . .
C33 C28 C3 120.7(5) . .
C28 C29 C30 120.8(5) . .
C28 C29 H29 119.6 . .
C30 C29 H29 119.6 . .
C31 C30 C29 120.0(6) . .
C31 C30 H30 120.0 . .
C29 C30 H30 120.0 . .
C32 C31 C30 119.0(5) . .
C32 C31 H31 120.5 . .
C30 C31 H31 120.5 . .
C33 C32 C31 121.2(5) . .
C33 C32 H32 119.4 . .
C31 C32 H32 119.4 . .
C32 C33 C28 120.2(5) . .
C32 C33 H33 119.9 . .
C28 C33 H33 119.9 . .
C35 C34 H34A 109.5 . .
C35 C34 H34B 109.5 . .
H34A C34 H34B 109.5 . .
C35 C34 H34C 109.5 . .
H34A C34 H34C 109.5 . .
H34B C34 H34C 109.5 . .
C36 C35 C39 107.9(6) . .
C36 C35 C34 127.3(7) . .
C39 C35 C34 124.7(8) . .
C36 C35 Rh1 72.3(3) . .
C39 C35 Rh1 67.5(3) . .
C34 C35 Rh1 127.7(5) . .
C35 C36 C37 108.4(5) . .
C35 C36 C41 128.5(7) . .
C37 C36 C41 123.1(7) . .
C35 C36 Rh1 71.3(3) . .
C37 C36 Rh1 71.7(3) . .
C41 C36 Rh1 124.8(4) . .
C38 C37 C36 108.7(5) . .
C38 C37 C42 126.5(6) . .
C36 C37 C42 124.8(6) . .
C38 C37 Rh1 70.2(3) . .
C36 C37 Rh1 70.9(3) . .
C42 C37 Rh1 125.0(4) . .
C37 C38 C39 107.4(5) . .
C37 C38 C43 127.0(7) . .
C39 C38 C43 125.7(6) . .
C37 C38 Rh1 72.9(3) . .
C39 C38 Rh1 68.1(3) . .
C43 C38 Rh1 125.6(4) . .
C38 C39 C35 107.4(5) . .
C38 C39 C40 127.5(7) . .
C35 C39 C40 124.0(7) . .
C38 C39 Rh1 73.4(3) . .
C35 C39 Rh1 73.7(3) . .
C40 C39 Rh1 127.9(5) . .
C39 C40 H40A 109.5 . .
C39 C40 H40B 109.5 . .
H40A C40 H40B 109.5 . .
C39 C40 H40C 109.5 . .
H40A C40 H40C 109.5 . .
H40B C40 H40C 109.5 . .
C36 C41 H41A 109.5 . .
C36 C41 H41B 109.5 . .
H41A C41 H41B 109.5 . .
C36 C41 H41C 109.5 . .
H41A C41 H41C 109.5 . .
H41B C41 H41C 109.5 . .
C37 C42 H42A 109.5 . .
C37 C42 H42B 109.5 . .
H42A C42 H42B 109.5 . .
C37 C42 H42C 109.5 . .
H42A C42 H42C 109.5 . .
H42B C42 H42C 109.5 . .
C38 C43 H43A 109.5 . .
C38 C43 H43B 109.5 . .
H43A C43 H43B 109.5 . .
C38 C43 H43C 109.5 . .
H43A C43 H43C 109.5 . .
H43B C43 H43C 109.5 . .
C44' Cl2 C44 26.2(7) . .
C44 Cl3 C44' 26.3(7) . .
Cl3 C44 Cl2 109.4(5) . .
Cl2 C44' Cl3 108.0(6) . .
Cl5 Cl4 C45 18.2(7) 2_675 .
C45 Cl5 Cl4 112.1(18) 2_675 2_675
C45 Cl5 C45 75.4(18) 2_675 .
Cl4 Cl5 C45 107.8(4) 2_675 .
C45 Cl5 Cl5 58.7(14) 2_675 2_675
Cl4 Cl5 Cl5 112.5(4) 2_675 2_675
C45 Cl5 Cl5 16.7(6) . 2_675
Cl5 C45 C45 85(2) 2_675 2_675
Cl5 C45 Cl4 49.7(12) 2_675 .
C45 C45 Cl4 97.0(9) 2_675 .
Cl5 C45 Cl5 104.6(18) 2_675 .
C45 C45 Cl5 19.6(5) 2_675 .
Cl4 C45 Cl5 109.7(7) . .

loop_
_geom_bond_atom_site_label_1
_geom_bond_atom_site_label_2
_geom_bond_distance
_geom_bond_site_symmetry_2
Rh1 C10 2.020(5) .
Rh1 C8 2.059(5) .
Rh1 C39 2.119(6) .
Rh1 C38 2.189(5) .
Rh1 C35 2.201(6) .
Rh1 C36 2.213(6) .
Rh1 C37 2.224(5) .
Rh1 Cl1 2.3776(15) .
N1 C1 1.339(6) .
N1 C9 1.370(6) .
N1 C10 1.392(6) .
N2 C1 1.346(6) .
N2 C11 1.394(6) .
N2 C12 1.476(6) .
C1 C2 1.418(6) .
C2 C3 1.385(7) .
C2 C22 1.495(6) .
C3 C4 1.442(7) .
C3 C28 1.483(6) .
C4 C9 1.387(7) .
C4 C5 1.420(7) .
C5 C6 1.369(8) .
C5 H5 0.9500 .
C6 C7 1.405(7) .
C6 H6 0.9500 .
C7 C8 1.373(7) .
C7 H7 0.9500 .
C8 C9 1.400(7) .
C10 C11 1.361(6) .
C11 H11 0.9500 .
C12 C13 1.498(7) .
C12 H12A 0.9900 .
C12 H12B 0.9900 .
C13 C18 1.392(8) .
C13 C14 1.397(7) .
C14 C15 1.387(7) .
C14 C20 1.502(8) .
C15 C16 1.380(8) .
C15 H15 0.9500 .
C16 C17 1.388(8) .
C16 C21 1.489(7) .
C17 C18 1.370(7) .
C17 H17 0.9500 .
C18 C19 1.509(8) .
C19 H19A 0.9800 .
C19 H19B 0.9800 .
C19 H19C 0.9800 .
C20 H20A 0.9800 .
C20 H20B 0.9800 .
C20 H20C 0.9800 .
C21 H21A 0.9800 .
C21 H21B 0.9800 .
C21 H21C 0.9800 .
C22 C23 1.387(7) .
C22 C27 1.389(7) .
C23 C24 1.377(7) .
C23 H23 0.9500 .
C24 C25 1.367(8) .
C24 H24 0.9500 .
C25 C26 1.386(8) .
C25 H25 0.9500 .
C26 C27 1.366(7) .
C26 H26 0.9500 .
C27 H27 0.9500 .
C28 C29 1.382(7) .
C28 C33 1.396(7) .
C29 C30 1.390(7) .
C29 H29 0.9500 .
C30 C31 1.386(9) .
C30 H30 0.9500 .
C31 C32 1.378(9) .
C31 H31 0.9500 .
C32 C33 1.373(7) .
C32 H32 0.9500 .
C33 H33 0.9500 .
C34 C35 1.502(9) .
C34 H34A 0.9800 .
C34 H34B 0.9800 .
C34 H34C 0.9800 .
C35 C36 1.378(10) .
C35 C39 1.437(9) .
C36 C37 1.420(9) .
C36 C41 1.494(9) .
C37 C38 1.397(8) .
C37 C42 1.498(9) .
C38 C39 1.422(9) .
C38 C43 1.483(8) .
C39 C40 1.496(9) .
C40 H40A 0.9800 .
C40 H40B 0.9800 .
C40 H40C 0.9800 .
C41 H41A 0.9800 .
C41 H41B 0.9800 .
C41 H41C 0.9800 .
C42 H42A 0.9800 .
C42 H42B 0.9800 .
C42 H42C 0.9800 .
C43 H43A 0.9800 .
C43 H43B 0.9800 .
C43 H43C 0.9800 .
Cl2 C44' 1.754(9) .
Cl2 C44 1.807(8) .
Cl3 C44 1.722(8) .
Cl3 C44' 1.807(9) .
Cl4 Cl5 1.457(6) 2_675
Cl4 C45 1.771(9) .
Cl5 C45 0.597(17) 2_675
Cl5 Cl4 1.457(6) 2_675
Cl5 C45 1.773(9) .
Cl5 Cl5 2.009(9) 2_675
C45 Cl5 0.597(17) 2_675
C45 C45 1.72(3) 2_675

loop_
_geom_torsion_atom_site_label_1
_geom_torsion_atom_site_label_2
_geom_torsion_atom_site_label_3
_geom_torsion_atom_site_label_4
_geom_torsion
_geom_torsion_site_symmetry_1
_geom_torsion_site_symmetry_4
C9 N1 C1 N2 -177.7(4) . .
C10 N1 C1 N2 -0.2(5) . .
C9 N1 C1 C2 0.1(7) . .
C10 N1 C1 C2 177.5(4) . .
C11 N2 C1 N1 0.0(5) . .
C12 N2 C1 N1 -170.0(4) . .
C11 N2 C1 C2 -177.2(5) . .
C12 N2 C1 C2 12.8(9) . .
N1 C1 C2 C3 1.2(7) . .
N2 C1 C2 C3 178.0(5) . .
N1 C1 C2 C22 -175.4(4) . .
N2 C1 C2 C22 1.5(9) . .
C1 C2 C3 C4 -2.2(7) . .
C22 C2 C3 C4 174.3(4) . .
C1 C2 C3 C28 -178.3(4) . .
C22 C2 C3 C28 -1.8(7) . .
C2 C3 C4 C9 2.0(7) . .
C28 C3 C4 C9 178.1(4) . .
C2 C3 C4 C5 -179.5(5) . .
C28 C3 C4 C5 -3.5(7) . .
C9 C4 C5 C6 -2.0(7) . .
C3 C4 C5 C6 179.5(5) . .
C4 C5 C6 C7 0.2(8) . .
C5 C6 C7 C8 2.1(9) . .
C6 C7 C8 C9 -2.4(7) . .
C6 C7 C8 Rh1 -177.0(4) . .
C10 Rh1 C8 C7 177.1(5) . .
C39 Rh1 C8 C7 -74.9(5) . .
C38 Rh1 C8 C7 -92.5(6) . .
C35 Rh1 C8 C7 -35.9(6) . .
C36 Rh1 C8 C7 -6.6(6) . .
C37 Rh1 C8 C7 -19.7(9) . .
Cl1 Rh1 C8 C7 85.8(5) . .
C10 Rh1 C8 C9 2.5(4) . .
C39 Rh1 C8 C9 110.5(4) . .
C38 Rh1 C8 C9 92.9(5) . .
C35 Rh1 C8 C9 149.5(4) . .
C36 Rh1 C8 C9 178.8(3) . .
C37 Rh1 C8 C9 165.8(5) . .
Cl1 Rh1 C8 C9 -88.8(4) . .
C1 N1 C9 C4 -0.3(7) . .
C10 N1 C9 C4 -177.6(4) . .
C1 N1 C9 C8 178.8(4) . .
C10 N1 C9 C8 1.5(6) . .
C5 C4 C9 N1 -179.3(4) . .
C3 C4 C9 N1 -0.8(7) . .
C5 C4 C9 C8 1.7(8) . .
C3 C4 C9 C8 -179.7(5) . .
C7 C8 C9 N1 -178.5(4) . .
Rh1 C8 C9 N1 -2.9(5) . .
C7 C8 C9 C4 0.5(8) . .
Rh1 C8 C9 C4 176.1(4) . .
C1 N1 C10 C11 0.4(5) . .
C9 N1 C10 C11 178.0(4) . .
C1 N1 C10 Rh1 -176.9(3) . .
C9 N1 C10 Rh1 0.7(5) . .
C8 Rh1 C10 C11 -176.8(7) . .
C39 Rh1 C10 C11 79.5(7) . .
C38 Rh1 C10 C11 41.7(7) . .
C35 Rh1 C10 C11 92.8(8) . .
C36 Rh1 C10 C11 11.2(10) . .
C37 Rh1 C10 C11 10.0(8) . .
Cl1 Rh1 C10 C11 -87.9(7) . .
C8 Rh1 C10 N1 -1.7(3) . .
C39 Rh1 C10 N1 -105.4(4) . .
C38 Rh1 C10 N1 -143.2(3) . .
C35 Rh1 C10 N1 -92.1(5) . .
C36 Rh1 C10 N1 -173.7(4) . .
C37 Rh1 C10 N1 -174.9(3) . .
Cl1 Rh1 C10 N1 87.3(3) . .
N1 C10 C11 N2 -0.4(5) . .
Rh1 C10 C11 N2 175.0(5) . .
C1 N2 C11 C10 0.3(6) . .
C12 N2 C11 C10 170.6(4) . .
C1 N2 C12 C13 -159.0(5) . .
C11 N2 C12 C13 32.6(7) . .
N2 C12 C13 C18 82.3(6) . .
N2 C12 C13 C14 -97.3(5) . .
C18 C13 C14 C15 0.2(7) . .
C12 C13 C14 C15 179.8(5) . .
C18 C13 C14 C20 179.0(5) . .
C12 C13 C14 C20 -1.4(7) . .
C13 C14 C15 C16 0.4(8) . .
C20 C14 C15 C16 -178.5(5) . .
C14 C15 C16 C17 -0.3(8) . .
C14 C15 C16 C21 -178.3(5) . .
C15 C16 C17 C18 -0.4(8) . .
C21 C16 C17 C18 177.7(5) . .
C16 C17 C18 C13 0.9(8) . .
C16 C17 C18 C19 179.7(5) . .
C14 C13 C18 C17 -0.8(7) . .
C12 C13 C18 C17 179.6(5) . .
C14 C13 C18 C19 -179.6(5) . .
C12 C13 C18 C19 0.8(7) . .
C3 C2 C22 C23 97.8(6) . .
C1 C2 C22 C23 -85.8(6) . .
C3 C2 C22 C27 -83.2(6) . .
C1 C2 C22 C27 93.2(6) . .
C27 C22 C23 C24 0.8(8) . .
C2 C22 C23 C24 179.7(5) . .
C22 C23 C24 C25 0.4(9) . .
C23 C24 C25 C26 -1.8(9) . .
C24 C25 C26 C27 2.1(9) . .
C25 C26 C27 C22 -1.0(9) . .
C23 C22 C27 C26 -0.4(8) . .
C2 C22 C27 C26 -179.4(5) . .
C2 C3 C28 C29 -66.8(6) . .
C4 C3 C28 C29 117.1(5) . .
C2 C3 C28 C33 116.5(6) . .
C4 C3 C28 C33 -59.6(7) . .
C33 C28 C29 C30 0.7(8) . .
C3 C28 C29 C30 -176.1(5) . .
C28 C29 C30 C31 -2.9(9) . .
C29 C30 C31 C32 4.3(9) . .
C30 C31 C32 C33 -3.6(10) . .
C31 C32 C33 C28 1.5(9) . .
C29 C28 C33 C32 0.0(8) . .
C3 C28 C33 C32 176.8(5) . .
C10 Rh1 C35 C36 -139.1(4) . .
C8 Rh1 C35 C36 135.8(4) . .
C39 Rh1 C35 C36 -118.8(5) . .
C38 Rh1 C35 C36 -79.4(4) . .
C37 Rh1 C35 C36 -37.6(4) . .
Cl1 Rh1 C35 C36 41.7(4) . .
C10 Rh1 C35 C39 -20.3(6) . .
C8 Rh1 C35 C39 -105.4(4) . .
C38 Rh1 C35 C39 39.4(4) . .
C36 Rh1 C35 C39 118.8(5) . .
C37 Rh1 C35 C39 81.2(4) . .
Cl1 Rh1 C35 C39 160.5(3) . .
C10 Rh1 C35 C34 97.1(8) . .
C8 Rh1 C35 C34 12.0(8) . .
C39 Rh1 C35 C34 117.3(9) . .
C38 Rh1 C35 C34 156.7(9) . .
C36 Rh1 C35 C34 -123.9(9) . .
C37 Rh1 C35 C34 -161.5(9) . .
Cl1 Rh1 C35 C34 -82.1(8) . .
C39 C35 C36 C37 4.2(6) . .
C34 C35 C36 C37 -173.1(6) . .
Rh1 C35 C36 C37 62.5(4) . .
C39 C35 C36 C41 -178.4(6) . .
C34 C35 C36 C41 4.3(11) . .
Rh1 C35 C36 C41 -120.1(7) . .
C39 C35 C36 Rh1 -58.3(4) . .
C34 C35 C36 Rh1 124.4(6) . .
C10 Rh1 C36 C35 115.8(6) . .
C8 Rh1 C36 C35 -54.8(4) . .
C39 Rh1 C36 C35 37.9(4) . .
C38 Rh1 C36 C35 81.3(4) . .
C37 Rh1 C36 C35 117.6(5) . .
Cl1 Rh1 C36 C35 -145.4(3) . .
C10 Rh1 C36 C37 -1.7(7) . .
C8 Rh1 C36 C37 -172.4(3) . .
C39 Rh1 C36 C37 -79.7(4) . .
C38 Rh1 C36 C37 -36.2(3) . .
C35 Rh1 C36 C37 -117.6(5) . .
Cl1 Rh1 C36 C37 97.0(3) . .
C10 Rh1 C36 C41 -119.8(8) . .
C8 Rh1 C36 C41 69.6(8) . .
C39 Rh1 C36 C41 162.3(8) . .
C38 Rh1 C36 C41 -154.3(8) . .
C35 Rh1 C36 C41 124.4(9) . .
C37 Rh1 C36 C41 -118.1(9) . .
Cl1 Rh1 C36 C41 -21.0(7) . .
C35 C36 C37 C38 -2.0(6) . .
C41 C36 C37 C38 -179.5(5) . .
Rh1 C36 C37 C38 60.3(4) . .
C35 C36 C37 C42 177.9(6) . .
C41 C36 C37 C42 0.3(9) . .
Rh1 C36 C37 C42 -119.9(6) . .
C35 C36 C37 Rh1 -62.3(4) . .
C41 C36 C37 Rh1 120.2(6) . .
C10 Rh1 C37 C38 60.2(4) . .
C8 Rh1 C37 C38 -100.7(6) . .
C39 Rh1 C37 C38 -38.3(4) . .
C35 Rh1 C37 C38 -82.4(4) . .
C36 Rh1 C37 C38 -119.0(5) . .
Cl1 Rh1 C37 C38 155.1(3) . .
C10 Rh1 C37 C36 179.2(3) . .
C8 Rh1 C37 C36 18.3(7) . .
C39 Rh1 C37 C36 80.7(4) . .
C38 Rh1 C37 C36 119.0(5) . .
C35 Rh1 C37 C36 36.7(4) . .
Cl1 Rh1 C37 C36 -85.9(3) . .
C10 Rh1 C37 C42 -61.1(7) . .
C8 Rh1 C37 C42 137.9(7) . .
C39 Rh1 C37 C42 -159.7(7) . .
C38 Rh1 C37 C42 -121.3(8) . .
C35 Rh1 C37 C42 156.3(7) . .
C36 Rh1 C37 C42 119.7(8) . .
Cl1 Rh1 C37 C42 33.7(6) . .
C36 C37 C38 C39 -1.1(6) . .
C42 C37 C38 C39 179.0(5) . .
Rh1 C37 C38 C39 59.6(3) . .
C36 C37 C38 C43 177.2(6) . .
C42 C37 C38 C43 -2.7(9) . .
Rh1 C37 C38 C43 -122.1(6) . .
C36 C37 C38 Rh1 -60.8(4) . .
C42 C37 C38 Rh1 119.4(6) . .
C10 Rh1 C38 C37 -130.4(3) . .
C8 Rh1 C38 C37 145.3(4) . .
C39 Rh1 C38 C37 117.4(5) . .
C35 Rh1 C38 C37 77.7(4) . .
C36 Rh1 C38 C37 36.7(3) . .
Cl1 Rh1 C38 C37 -32.6(4) . .
C10 Rh1 C38 C39 112.2(3) . .
C8 Rh1 C38 C39 27.9(5) . .
C35 Rh1 C38 C39 -39.7(4) . .
C36 Rh1 C38 C39 -80.7(4) . .
C37 Rh1 C38 C39 -117.4(5) . .
Cl1 Rh1 C38 C39 -150.0(3) . .
C10 Rh1 C38 C43 -6.8(7) . .
C8 Rh1 C38 C43 -91.1(7) . .
C39 Rh1 C38 C43 -119.0(8) . .
C35 Rh1 C38 C43 -158.7(8) . .
C36 Rh1 C38 C43 160.3(8) . .
C37 Rh1 C38 C43 123.6(8) . .
Cl1 Rh1 C38 C43 91.0(7) . .
C37 C38 C39 C35 3.6(6) . .
C43 C38 C39 C35 -174.7(5) . .
Rh1 C38 C39 C35 66.4(4) . .
C37 C38 C39 C40 171.9(6) . .
C43 C38 C39 C40 -6.4(10) . .
Rh1 C38 C39 C40 -125.4(7) . .
C37 C38 C39 Rh1 -62.8(4) . .
C43 C38 C39 Rh1 118.9(6) . .
C36 C35 C39 C38 -4.9(6) . .
C34 C35 C39 C38 172.5(6) . .
Rh1 C35 C39 C38 -66.2(4) . .
C36 C35 C39 C40 -173.6(6) . .
C34 C35 C39 C40 3.8(10) . .
Rh1 C35 C39 C40 125.0(6) . .
C36 C35 C39 Rh1 61.3(4) . .
C34 C35 C39 Rh1 -121.3(6) . .
C10 Rh1 C39 C38 -77.1(3) . .
C8 Rh1 C39 C38 -162.5(3) . .
C35 Rh1 C39 C38 114.3(5) . .
C36 Rh1 C39 C38 78.8(4) . .
C37 Rh1 C39 C38 36.7(3) . .
Cl1 Rh1 C39 C38 70.7(6) . .
C10 Rh1 C39 C35 168.5(4) . .
C8 Rh1 C39 C35 83.2(4) . .
C38 Rh1 C39 C35 -114.3(5) . .
C36 Rh1 C39 C35 -35.6(4) . .
C37 Rh1 C39 C35 -77.6(4) . .
Cl1 Rh1 C39 C35 -43.6(7) . .
C10 Rh1 C39 C40 47.8(8) . .
C8 Rh1 C39 C40 -37.6(8) . .
C38 Rh1 C39 C40 124.9(9) . .
C35 Rh1 C39 C40 -120.7(9) . .
C36 Rh1 C39 C40 -156.3(8) . .
C37 Rh1 C39 C40 161.7(8) . .
Cl1 Rh1 C39 C40 -164.3(5) . .
C44' Cl3 C44 Cl2 -69.3(10) . .
C44' Cl2 C44 Cl3 75.7(11) . .
C44 Cl2 C44' Cl3 -66.3(10) . .
C44 Cl3 C44' Cl2 72.9(11) . .
Cl5 Cl4 C45 C45 77(2) 2_675 2_675
Cl5 Cl4 C45 Cl5 92.8(19) 2_675 .
C45 Cl5 C45 Cl5 -0.003(3) 2_675 2_675
Cl4 Cl5 C45 Cl5 -109.0(18) 2_675 2_675
Cl4 Cl5 C45 C45 -109.0(18) 2_675 2_675
Cl5 Cl5 C45 C45 0.003(14) 2_675 2_675
C45 Cl5 C45 Cl4 -51.9(13) 2_675 .
Cl4 Cl5 C45 Cl4 -160.9(8) 2_675 .
Cl5 Cl5 C45 Cl4 -51.9(13) 2_675 .
